data_4026255
loop_
_publ_author_name
'Faiz Ahmed Khan'
'Ch. Nageswara Rao'

_publ_section_title
;
 Grob Fragmentation of Norbornyl \a-Diketones: A Route to \a-Ketoenols and
 Aromatic Compounds
;
_journal_name_full 'Journal of Organic Chemistry'
_journal_page_first 3320
_journal_page_last 3328
_journal_paper_doi 10.1021/jo200223a
_journal_volume 76
_journal_year 2011
_chemical_formula_moiety 'C12 H14 Br2 O6'
_chemical_formula_sum 'C12 H14 Br2 O6'
_chemical_formula_weight 414.05
_space_group_IT_number 14
_symmetry_cell_setting monoclinic
_symmetry_space_group_name_Hall '-P 2ybc'
_symmetry_space_group_name_H-M 'P 1 21/c 1'
_atom_sites_solution_hydrogens geom
_atom_sites_solution_primary direct
_atom_sites_solution_secondary difmap
_audit_creation_method SHELXL-97
_cell_angle_alpha 90.00
_cell_angle_beta 95.193(6)
_cell_angle_gamma 90.00
_cell_formula_units_Z 4
_cell_length_a 6.928(2)
_cell_length_b 8.502(3)
_cell_length_c 25.635(8)
_cell_measurement_reflns_used 2576
_cell_measurement_temperature 100(2)
_cell_measurement_theta_max 25.42
_cell_measurement_theta_min 2.53
_cell_volume 1503.8(8)
_computing_cell_refinement 'SAINT 6.45  (Bruker, 2003)'
_computing_data_collection 'SMART 5.628 (Bruker, 2003)'
_computing_data_reduction 'SAINT 6.45  (Bruker, 2003)'
_computing_molecular_graphics 'Diamond 2.1'
_computing_publication_material 'WinGX publication routines (Farrugia, 1999)'
_computing_structure_refinement 'SHELXL-97 (Sheldrick, 1997)'
_computing_structure_solution SIR-92
_diffrn_ambient_temperature 100(2)
_diffrn_measured_fraction_theta_full 0.976
_diffrn_measured_fraction_theta_max 0.976
_diffrn_measurement_device_type 'CCD area Detector'
_diffrn_measurement_method 'phi and omega scans'
_diffrn_radiation_monochromator graphite
_diffrn_radiation_source 'fine-focus sealed tube'
_diffrn_radiation_type MoK\a
_diffrn_radiation_wavelength 0.71073
_diffrn_reflns_av_R_equivalents 0.0439
_diffrn_reflns_av_sigmaI/netI 0.0601
_diffrn_reflns_limit_h_max 8
_diffrn_reflns_limit_h_min -9
_diffrn_reflns_limit_k_max 11
_diffrn_reflns_limit_k_min -11
_diffrn_reflns_limit_l_max 29
_diffrn_reflns_limit_l_min -34
_diffrn_reflns_number 9573
_diffrn_reflns_theta_full 28.44
_diffrn_reflns_theta_max 28.44
_diffrn_reflns_theta_min 2.52
_diffrn_standards_decay_% 0.5
_diffrn_standards_interval_time 60
_diffrn_standards_number 3
_exptl_absorpt_coefficient_mu 5.411
_exptl_absorpt_correction_T_max 0.5397
_exptl_absorpt_correction_T_min 0.4425
_exptl_absorpt_correction_type empirical
_exptl_absorpt_process_details 'SADABS 2.10 (Bruker 2003)'
_exptl_crystal_colour colorless
_exptl_crystal_density_diffrn 1.829
_exptl_crystal_description prism
_exptl_crystal_F_000 816
_exptl_crystal_size_max 0.18
_exptl_crystal_size_mid 0.15
_exptl_crystal_size_min 0.13
_refine_diff_density_max 0.820
_refine_diff_density_min -0.476
_refine_diff_density_rms 0.109
_refine_ls_extinction_method none
_refine_ls_goodness_of_fit_ref 1.063
_refine_ls_hydrogen_treatment constr
_refine_ls_matrix_type full
_refine_ls_number_parameters 181
_refine_ls_number_reflns 3704
_refine_ls_number_restraints 0
_refine_ls_restrained_S_all 1.063
_refine_ls_R_factor_all 0.0816
_refine_ls_R_factor_gt 0.0436
_refine_ls_shift/su_max 0.001
_refine_ls_shift/su_mean 0.000
_refine_ls_structure_factor_coef Fsqd
_refine_ls_weighting_details 'calc w=1/[\s^2^(Fo^2^)+(0.0376P)^2^+2.5789P] where P=(Fo^2^+2Fc^2^)/3'
_refine_ls_weighting_scheme calc
_refine_ls_wR_factor_gt 0.0935
_refine_ls_wR_factor_ref 0.1291
_reflns_number_gt 2376
_reflns_number_total 3704
_reflns_threshold_expression >2sigma(I)
_cod_data_source_file jo200223a_si_002.cif
_cod_data_source_block 11decdm
_cod_original_cell_volume 1503.6(8)
_cod_database_code 4026255

loop_
_symmetry_equiv_pos_as_xyz
'x, y, z'
'-x, y+1/2, -z+1/2'
'-x, -y, -z'
'x, -y-1/2, z-1/2'

loop_
_atom_site_label
_atom_site_type_symbol
_atom_site_fract_x
_atom_site_fract_y
_atom_site_fract_z
_atom_site_U_iso_or_equiv
_atom_site_adp_type
_atom_site_occupancy
_atom_site_symmetry_multiplicity
_atom_site_calc_flag
_atom_site_refinement_flags
C1 C 0.8364(7) 0.3181(5) 0.13604(17) 0.0384(10) Uani 1 1 d .
C2 C 0.7811(7) 0.3210(5) 0.19053(16) 0.0366(10) Uani 1 1 d .
C3 C 0.6068(7) 0.2750(5) 0.20074(16) 0.0392(10) Uani 1 1 d .
C4 C 0.4465(7) 0.2220(6) 0.16203(18) 0.0473(11) Uani 1 1 d .
H4A H 0.3524 0.3062 0.1565 0.057 Uiso 1 1 calc R
H4B H 0.3820 0.1328 0.1764 0.057 Uiso 1 1 calc R
C5 C 0.5165(7) 0.1747(5) 0.10878(18) 0.0414(10) Uani 1 1 d .
C6 C 0.6693(7) 0.2903(5) 0.09288(18) 0.0401(10) Uani 1 1 d .
C7 C 0.6035(8) 0.0085(5) 0.1156(2) 0.0483(11) Uani 1 1 d .
C8 C 0.8830(9) -0.1360(6) 0.1420(2) 0.0665(16) Uani 1 1 d .
H8A H 1.0109 -0.1201 0.1589 0.100 Uiso 1 1 calc R
H8B H 0.8920 -0.1788 0.1077 0.100 Uiso 1 1 calc R
H8C H 0.8134 -0.2079 0.1623 0.100 Uiso 1 1 calc R
C9 C 0.7544(7) 0.2394(6) 0.04277(19) 0.0448(11) Uani 1 1 d .
C10 C 0.9057(10) 0.3061(8) -0.0312(2) 0.0762(18) Uani 1 1 d .
H10A H 0.9463 0.3971 -0.0495 0.114 Uiso 1 1 calc R
H10B H 0.8139 0.2473 -0.0537 0.114 Uiso 1 1 calc R
H10C H 1.0162 0.2412 -0.0210 0.114 Uiso 1 1 calc R
C11 C 0.9920(9) 0.5147(6) 0.2292(2) 0.0648(16) Uani 1 1 d .
H11A H 1.0926 0.5276 0.2572 0.097 Uiso 1 1 calc R
H11B H 0.8866 0.5845 0.2345 0.097 Uiso 1 1 calc R
H11C H 1.0422 0.5385 0.1964 0.097 Uiso 1 1 calc R
C12 C 0.3389(7) 0.1660(7) 0.0678(2) 0.0566(14) Uani 1 1 d .
H12A H 0.2821 0.2686 0.0631 0.085 Uiso 1 1 calc R
H12B H 0.2451 0.0945 0.0798 0.085 Uiso 1 1 calc R
H12C H 0.3792 0.1294 0.0350 0.085 Uiso 1 1 calc R
O1 O 0.9988(5) 0.3422(5) 0.12581(14) 0.0605(10) Uani 1 1 d .
O2 O 0.9245(5) 0.3566(4) 0.22848(12) 0.0469(8) Uani 1 1 d .
O3 O 0.7639(6) 0.1034(5) 0.03180(14) 0.0688(11) Uani 1 1 d .
O4 O 0.8170(6) 0.3547(4) 0.01466(14) 0.0629(10) Uani 1 1 d .
O5 O 0.7835(5) 0.0099(4) 0.13781(13) 0.0496(8) Uani 1 1 d .
O6 O 0.5142(6) -0.1091(4) 0.10502(17) 0.0741(12) Uani 1 1 d .
Br1 Br 0.56061(8) 0.50521(6) 0.08498(2) 0.05700(19) Uani 1 1 d .
Br2 Br 0.54426(9) 0.27872(7) 0.27152(2) 0.0646(2) Uani 1 1 d .

loop_
_atom_site_aniso_label
_atom_site_aniso_U_11
_atom_site_aniso_U_22
_atom_site_aniso_U_33
_atom_site_aniso_U_23
_atom_site_aniso_U_13
_atom_site_aniso_U_12
C1 0.033(3) 0.036(2) 0.045(3) -0.0050(19) -0.0045(19) 0.0038(18)
C2 0.040(3) 0.034(2) 0.035(2) -0.0051(17) -0.0035(18) 0.0030(18)
C3 0.051(3) 0.043(2) 0.025(2) -0.0063(17) 0.0076(18) 0.010(2)
C4 0.040(3) 0.056(3) 0.045(3) -0.007(2) -0.002(2) 0.000(2)
C5 0.037(3) 0.042(2) 0.043(2) -0.010(2) -0.0035(19) 0.0015(19)
C6 0.042(3) 0.031(2) 0.046(3) -0.0060(18) -0.006(2) 0.0085(18)
C7 0.056(3) 0.041(2) 0.047(3) -0.005(2) 0.002(2) -0.004(2)
C8 0.081(4) 0.053(3) 0.064(4) -0.004(3) 0.002(3) 0.020(3)
C9 0.042(3) 0.049(3) 0.042(2) -0.009(2) -0.005(2) 0.005(2)
C10 0.085(5) 0.105(5) 0.041(3) -0.002(3) 0.017(3) -0.009(4)
C11 0.086(4) 0.043(3) 0.061(3) -0.004(2) -0.019(3) -0.016(3)
C12 0.039(3) 0.071(3) 0.057(3) -0.014(3) -0.013(2) -0.003(2)
O1 0.036(2) 0.082(3) 0.064(2) -0.0090(19) 0.0018(17) -0.0036(18)
O2 0.055(2) 0.0414(17) 0.0401(18) 0.0008(14) -0.0170(15) -0.0033(14)
O3 0.095(3) 0.060(2) 0.055(2) -0.0125(18) 0.022(2) 0.002(2)
O4 0.076(3) 0.063(2) 0.052(2) 0.0001(18) 0.0161(19) -0.004(2)
O5 0.051(2) 0.0422(17) 0.053(2) -0.0026(15) -0.0062(16) 0.0063(15)
O6 0.076(3) 0.048(2) 0.095(3) -0.006(2) -0.011(2) -0.016(2)
Br1 0.0651(4) 0.0464(3) 0.0578(3) 0.0024(2) -0.0032(3) 0.0164(2)
Br2 0.0743(4) 0.0793(4) 0.0415(3) -0.0090(3) 0.0128(3) 0.0039(3)

loop_
_atom_type_symbol
_atom_type_description
_atom_type_scat_dispersion_real
_atom_type_scat_dispersion_imag
_atom_type_scat_source
C C 0.0033 0.0016 'International Tables Vol C Tables 4.2.6.8 and 6.1.1.4'
H H 0.0000 0.0000 'International Tables Vol C Tables 4.2.6.8 and 6.1.1.4'
O O 0.0106 0.0060 'International Tables Vol C Tables 4.2.6.8 and 6.1.1.4'
Br Br -0.2901 2.4595 'International Tables Vol C Tables 4.2.6.8 and 6.1.1.4'

loop_
_geom_angle_atom_site_label_1
_geom_angle_atom_site_label_2
_geom_angle_atom_site_label_3
_geom_angle
O1 C1 C2 122.2(4)
O1 C1 C6 121.9(4)
C2 C1 C6 115.9(4)
C3 C2 O2 123.2(4)
C3 C2 C1 120.1(4)
O2 C2 C1 116.3(4)
C2 C3 C4 126.7(4)
C2 C3 Br2 118.4(3)
C4 C3 Br2 114.8(3)
C3 C4 C5 113.2(4)
C6 C5 C7 110.3(4)
C6 C5 C4 110.5(4)
C7 C5 C4 106.9(4)
C6 C5 C12 112.2(4)
C7 C5 C12 108.2(4)
C4 C5 C12 108.6(4)
C9 C6 C5 111.9(4)
C9 C6 C1 109.0(4)
C5 C6 C1 113.6(4)
C9 C6 Br1 110.4(3)
C5 C6 Br1 110.8(3)
C1 C6 Br1 100.7(3)
O6 C7 O5 123.6(5)
O6 C7 C5 123.6(5)
O5 C7 C5 112.6(4)
O3 C9 O4 124.5(5)
O3 C9 C6 120.5(5)
O4 C9 C6 115.0(4)
C2 O2 C11 115.9(3)
C9 O4 C10 114.9(4)
C7 O5 C8 117.2(4)

loop_
_geom_bond_atom_site_label_1
_geom_bond_atom_site_label_2
_geom_bond_distance
C1 O1 1.196(5)
C1 C2 1.482(6)
C1 C6 1.545(6)
C2 C3 1.317(6)
C2 O2 1.360(5)
C3 C4 1.490(6)
C3 Br2 1.904(4)
C4 C5 1.542(6)
C5 C6 1.526(7)
C5 C7 1.540(6)
C5 C12 1.546(6)
C6 C9 1.524(6)
C6 Br1 1.980(4)
C7 O6 1.194(6)
C7 O5 1.323(6)
C8 O5 1.418(6)
C9 O3 1.194(6)
C9 O4 1.313(6)
C10 O4 1.436(6)
C11 O2 1.423(6)
